data_4339255
loop_
_publ_author_name
'Ikotun, Oluwatayo F.'
'Armatus, N. Gabriel'
'Julve, Miguel'
'Kruger, Paul E.'
'Lloret, Francesc'
'Nieuwenhuyzen, Mark'
'Doyle, Robert P.'

_publ_section_title
;
 Synthesis and structural and magnetic characterization of
 {[(phen)(2)Ni](2)(micro-P(2)O(7))} . 27H(2)O and
 {[(phen)(2)Mn](2)(micro-P(2)O(7))} . 13H(2)O: rare examples of
 coordination complexes with the pyrophosphate ligand.
;
_journal_issue 16
_journal_name_full 'Inorganic chemistry'
_journal_page_first 6668
_journal_page_last 6674
_journal_paper_doi 10.1021/ic700439a
_journal_volume 46
_journal_year 2007
_chemical_formula_sum 'C48 H88 N8 Ni2 O34.625 P2'
_chemical_formula_weight 1510.62
_chemical_name_systematic
; 
 ? 
;
_space_group_IT_number 142
_symmetry_cell_setting tetragonal
_symmetry_space_group_name_Hall '-I 4bd 2c'
_symmetry_space_group_name_H-M 'I 41/a c d :2'
_atom_sites_solution_hydrogens geom
_atom_sites_solution_primary direct
_atom_sites_solution_secondary difmap
_audit_creation_method SHELXL-97
_cell_angle_alpha 90.00
_cell_angle_beta 90.00
_cell_angle_gamma 90.00
_cell_formula_units_Z 32
_cell_length_a 42.9658(7)
_cell_length_b 42.9658(7)
_cell_length_c 29.3862(9)
_cell_measurement_reflns_used 5074
_cell_measurement_temperature 98(2)
_cell_measurement_theta_max 15.30
_cell_measurement_theta_min 2.33
_cell_volume 54249(2)
_computing_cell_refinement 'Bruker SMART'
_computing_data_collection 'Bruker SMART'
_computing_data_reduction 'Bruker SAINT'
_computing_molecular_graphics 'Bruker SHELXTL'
_computing_publication_material 'Bruker SHELXTL'
_computing_structure_refinement 'SHELXL-97 (Sheldrick, 1997)'
_computing_structure_solution 'SHELXS-97 (Sheldrick, 1990)'
_diffrn_ambient_temperature 98(2)
_diffrn_measured_fraction_theta_full 1.000
_diffrn_measured_fraction_theta_max 1.000
_diffrn_measurement_device_type 'CCD area detector'
_diffrn_measurement_method 'phi and omega scans'
_diffrn_radiation_monochromator graphite
_diffrn_radiation_source 'fine-focus sealed tube'
_diffrn_radiation_type MoK\a
_diffrn_radiation_wavelength 0.71073
_diffrn_reflns_av_R_equivalents 0.1652
_diffrn_reflns_av_sigmaI/netI 0.0532
_diffrn_reflns_limit_h_max 46
_diffrn_reflns_limit_h_min -46
_diffrn_reflns_limit_k_max 46
_diffrn_reflns_limit_k_min -46
_diffrn_reflns_limit_l_max 31
_diffrn_reflns_limit_l_min -31
_diffrn_reflns_number 171529
_diffrn_reflns_theta_full 22.50
_diffrn_reflns_theta_max 22.50
_diffrn_reflns_theta_min 1.27
_exptl_absorpt_coefficient_mu 0.699
_exptl_absorpt_correction_type empirical
_exptl_absorpt_process_details SADABS
_exptl_crystal_colour blue
_exptl_crystal_density_diffrn 1.480
_exptl_crystal_density_meas 0
_exptl_crystal_density_method 'not measured'
_exptl_crystal_description block
_exptl_crystal_F_000 25440
_exptl_crystal_size_max 0.30
_exptl_crystal_size_mid 0.22
_exptl_crystal_size_min 0.20
_refine_diff_density_max 1.685
_refine_diff_density_min -0.816
_refine_diff_density_rms 0.117
_refine_ls_extinction_method none
_refine_ls_goodness_of_fit_ref 1.031
_refine_ls_hydrogen_treatment mixed
_refine_ls_matrix_type full
_refine_ls_number_parameters 804
_refine_ls_number_reflns 8880
_refine_ls_number_restraints 170
_refine_ls_restrained_S_all 1.023
_refine_ls_R_factor_all 0.1661
_refine_ls_R_factor_gt 0.1063
_refine_ls_shift/su_max 0.000
_refine_ls_shift/su_mean 0.000
_refine_ls_structure_factor_coef Fsqd
_refine_ls_weighting_details 'calc w=1/[\s^2^(Fo^2^)+(0.1759P)^2^+730.6161P] where P=(Fo^2^+2Fc^2^)/3'
_refine_ls_weighting_scheme calc
_refine_ls_wR_factor_gt 0.2784
_refine_ls_wR_factor_ref 0.3496
_reflns_number_gt 5312
_reflns_number_total 8880
_reflns_threshold_expression >2sigma(I)
_cod_data_source_file ic700439a.cif
_cod_data_source_block i41acd
_cod_depositor_comments
;
The following automatic conversions were performed:

'_symmetry_cell_setting' value 'Tetragonal' changed to 'tetragonal'
according to
/usr/data/users/saulius/automatic-downloads/retrospective/ACS/lib/dictionaries/cif_core.dic
dictionary named 'cif_core.dic' version 2.4.2 from 2011-04-26.

Automatic conversion script
Id: cif_fix_values 2281 2013-09-26 08:29:07Z andrius 
;
_cod_original_sg_symbol_H-M I4(1)/acd
_cod_database_code 4339255

loop_
_symmetry_equiv_pos_as_xyz
'x, y, z'
'-x+1/2, -y, z+1/2'
'-y+1/4, x+3/4, z+1/4'
'y+1/4, -x+1/4, z+3/4'
'-x+1/2, y, -z'
'x, -y, -z+1/2'
'y+1/4, x+3/4, -z+3/4'
'-y+1/4, -x+1/4, -z+1/4'
'x+1/2, y+1/2, z+1/2'
'-x+1, -y+1/2, z+1'
'-y+3/4, x+5/4, z+3/4'
'y+3/4, -x+3/4, z+5/4'
'-x+1, y+1/2, -z+1/2'
'x+1/2, -y+1/2, -z+1'
'y+3/4, x+5/4, -z+5/4'
'-y+3/4, -x+3/4, -z+3/4'
'-x, -y, -z'
'x-1/2, y, -z-1/2'
'y-1/4, -x-3/4, -z-1/4'
'-y-1/4, x-1/4, -z-3/4'
'x-1/2, -y, z'
'-x, y, z-1/2'
'-y-1/4, -x-3/4, z-3/4'
'y-1/4, x-1/4, z-1/4'
'-x+1/2, -y+1/2, -z+1/2'
'x, y+1/2, -z'
'y+1/4, -x-1/4, -z+1/4'
'-y+1/4, x+1/4, -z-1/4'
'x, -y+1/2, z+1/2'
'-x+1/2, y+1/2, z'
'-y+1/4, -x-1/4, z-1/4'
'y+1/4, x+1/4, z+1/4'

loop_
_atom_site_label
_atom_site_type_symbol
_atom_site_fract_x
_atom_site_fract_y
_atom_site_fract_z
_atom_site_U_iso_or_equiv
_atom_site_adp_type
_atom_site_occupancy
_atom_site_symmetry_multiplicity
_atom_site_calc_flag
_atom_site_refinement_flags
_atom_site_disorder_assembly
_atom_site_disorder_group
Ni1 Ni 0.31228(3) 0.83346(3) 0.32475(5) 0.0646(5) Uani 1 1 d . . .
Ni2 Ni 0.37154(4) 0.93194(4) 0.35748(6) 0.0846(6) Uani 1 1 d . . .
P1 P 0.35347(8) 0.88730(7) 0.27471(10) 0.0740(10) Uani 1 1 d . . .
O11 O 0.35016(17) 0.85539(16) 0.2970(2) 0.0647(19) Uani 1 1 d . A .
O12 O 0.31936(19) 0.90504(16) 0.2822(3) 0.085(3) Uani 1 1 d . A .
O13 O 0.37796(17) 0.90749(16) 0.2987(2) 0.068(2) Uani 1 1 d . A .
O14 O 0.3583(2) 0.88555(18) 0.2245(3) 0.088(3) Uani 1 1 d . A .
P2 P 0.30126(8) 0.90671(8) 0.32846(14) 0.0878(12) Uani 1 1 d . . .
O21 O 0.28878(17) 0.87398(18) 0.3360(3) 0.077(2) Uani 1 1 d . A .
O22 O 0.32519(18) 0.9172(2) 0.3631(3) 0.095(3) Uani 1 1 d . A .
O23 O 0.2758(2) 0.9299(2) 0.3208(4) 0.124(4) Uani 1 1 d . A .
N1A N 0.33944(19) 0.7928(2) 0.3262(3) 0.062(2) Uani 1 1 d D . .
C2A C 0.3465(2) 0.7734(2) 0.2929(4) 0.067(3) Uani 1 1 d D . .
H2A H 0.3384 0.7774 0.2634 0.081 Uiso 1 1 calc R . .
C3A C 0.3654(3) 0.7470(3) 0.2990(4) 0.080(3) Uani 1 1 d D . .
H3A H 0.3696 0.7334 0.2743 0.096 Uiso 1 1 calc R . .
C4A C 0.3777(3) 0.7413(3) 0.3408(5) 0.082(4) Uani 1 1 d D . .
H4A H 0.3909 0.7238 0.3452 0.099 Uiso 1 1 calc R . .
C5A C 0.3709(2) 0.7611(2) 0.3776(4) 0.067(3) Uani 1 1 d D . .
C6A C 0.3829(3) 0.7567(3) 0.4222(4) 0.083(4) Uani 1 1 d D . .
H6A H 0.3966 0.7399 0.4281 0.099 Uiso 1 1 calc R . .
C7A C 0.3750(3) 0.7760(3) 0.4560(4) 0.088(4) Uani 1 1 d D . .
H7A H 0.3823 0.7717 0.4859 0.105 Uiso 1 1 calc R . .
C8A C 0.3558(3) 0.8032(3) 0.4483(4) 0.074(3) Uani 1 1 d D . .
C9A C 0.3485(3) 0.8243(3) 0.4804(4) 0.087(4) Uani 1 1 d D . .
H9A H 0.3557 0.8213 0.5107 0.104 Uiso 1 1 calc R . .
C10A C 0.3311(3) 0.8502(3) 0.4705(4) 0.092(4) Uani 1 1 d D . .
H10A H 0.3260 0.8651 0.4932 0.110 Uiso 1 1 calc R . .
C11A C 0.3210(3) 0.8536(3) 0.4251(4) 0.086(4) Uani 1 1 d D . .
H11A H 0.3090 0.8714 0.4174 0.103 Uiso 1 1 calc R . .
N12A N 0.3274(2) 0.8334(2) 0.3930(3) 0.070(3) Uani 1 1 d D . .
C13A C 0.3444(2) 0.8078(3) 0.4042(3) 0.066(3) Uani 1 1 d D . .
C14A C 0.3514(2) 0.7863(2) 0.3679(3) 0.059(3) Uani 1 1 d D . .
N1B N 0.2940(2) 0.8233(2) 0.2591(3) 0.062(2) Uani 1 1 d . . .
C2B C 0.3060(3) 0.8303(3) 0.2195(4) 0.066(3) Uani 1 1 d . . .
H2B H 0.3249 0.8417 0.2185 0.079 Uiso 1 1 calc R . .
C3B C 0.2918(3) 0.8213(3) 0.1784(4) 0.082(4) Uani 1 1 d . . .
H3B H 0.3010 0.8264 0.1500 0.098 Uiso 1 1 calc R . .
C4B C 0.2650(4) 0.8056(3) 0.1803(4) 0.087(4) Uani 1 1 d . . .
H4B H 0.2550 0.7996 0.1528 0.104 Uiso 1 1 calc R . .
C5B C 0.2513(3) 0.7978(3) 0.2217(4) 0.072(3) Uani 1 1 d . . .
C6B C 0.2226(3) 0.7811(3) 0.2269(5) 0.081(4) Uani 1 1 d . . .
H6B H 0.2118 0.7744 0.2004 0.097 Uiso 1 1 calc R . .
C7B C 0.2105(3) 0.7746(3) 0.2674(4) 0.077(3) Uani 1 1 d . . .
H7B H 0.1911 0.7641 0.2696 0.092 Uiso 1 1 calc R . .
C8B C 0.2269(3) 0.7836(3) 0.3077(4) 0.082(4) Uani 1 1 d . . .
C9B C 0.2160(3) 0.7779(4) 0.3519(5) 0.103(5) Uani 1 1 d . . .
H9B H 0.1969 0.7671 0.3557 0.124 Uiso 1 1 calc R . .
C10B C 0.2320(3) 0.7872(4) 0.3894(5) 0.100(5) Uani 1 1 d . . .
H10B H 0.2242 0.7836 0.4192 0.120 Uiso 1 1 calc R . .
C11B C 0.2600(3) 0.8020(3) 0.3825(4) 0.087(4) Uani 1 1 d . . .
H11B H 0.2720 0.8074 0.4086 0.104 Uiso 1 1 calc R . .
N12B N 0.2716(2) 0.8092(2) 0.3417(3) 0.071(3) Uani 1 1 d . . .
C13B C 0.2548(3) 0.7995(3) 0.3048(4) 0.071(3) Uani 1 1 d . . .
C14B C 0.2677(3) 0.8073(3) 0.2610(4) 0.067(3) Uani 1 1 d . . .
N1C N 0.3594(3) 0.9735(3) 0.3279(5) 0.117(5) Uani 1 1 d . A .
C2C C 0.3309(4) 0.9851(4) 0.3215(9) 0.175(11) Uani 1 1 d . . .
H2C H 0.3136 0.9723 0.3285 0.210 Uiso 1 1 calc R A .
C3C C 0.3253(6) 1.0149(5) 0.3051(11) 0.217(16) Uani 1 1 d . A .
H3C H 0.3046 1.0223 0.3014 0.261 Uiso 1 1 calc R . .
C4C C 0.3497(6) 1.0331(4) 0.2945(8) 0.157(9) Uani 1 1 d . . .
H4C H 0.3463 1.0534 0.2829 0.189 Uiso 1 1 calc R A .
C5C C 0.3803(5) 1.0221(4) 0.3006(6) 0.111(6) Uani 1 1 d . A .
C6C C 0.4068(6) 1.0388(4) 0.2894(4) 0.114(6) Uani 1 1 d . . .
H6C H 0.4042 1.0592 0.2774 0.137 Uiso 1 1 calc R A .
C7C C 0.4360(5) 1.0277(4) 0.2946(4) 0.101(5) Uani 1 1 d . A .
H7C H 0.4531 1.0404 0.2861 0.121 Uiso 1 1 calc R . .
C8C C 0.4418(4) 0.9969(4) 0.3127(4) 0.087(4) Uani 1 1 d . . .
C9C C 0.4699(3) 0.9818(4) 0.3174(4) 0.086(4) Uani 1 1 d . A .
H9C H 0.4885 0.9920 0.3080 0.103 Uiso 1 1 calc R . .
C10C C 0.4715(3) 0.9521(4) 0.3355(4) 0.085(4) Uani 1 1 d . . .
H10C H 0.4910 0.9419 0.3383 0.102 Uiso 1 1 calc R A .
C11C C 0.4442(3) 0.9375(3) 0.3498(4) 0.073(3) Uani 1 1 d . A .
H11C H 0.4455 0.9176 0.3638 0.088 Uiso 1 1 calc R . .
N12C N 0.4160(2) 0.9507(3) 0.3443(3) 0.073(3) Uani 1 1 d . A .
C13C C 0.4145(4) 0.9796(3) 0.3251(4) 0.082(4) Uani 1 1 d . A .
C14C C 0.3842(4) 0.9916(4) 0.3176(5) 0.103(5) Uani 1 1 d . . .
N1D N 0.3890(5) 0.8897(5) 0.3998(5) 0.073(6) Uiso 0.50 1 d PDU A 1
C2D C 0.3980(7) 0.8629(5) 0.3826(7) 0.077(8) Uiso 0.50 1 d PDU A 1
H2D H 0.3949 0.8591 0.3511 0.092 Uiso 0.50 1 calc PR A 1
C3D C 0.4122(6) 0.8394(6) 0.4096(7) 0.081(7) Uiso 0.50 1 d PDU A 1
H3D H 0.4168 0.8195 0.3974 0.098 Uiso 0.50 1 calc PR A 1
C4D C 0.4188(6) 0.8466(5) 0.4535(7) 0.081(7) Uiso 0.50 1 d PDU A 1
H4D H 0.4296 0.8318 0.4716 0.097 Uiso 0.50 1 calc PR A 1
C5D C 0.4104(5) 0.8752(5) 0.4736(6) 0.060(6) Uiso 0.50 1 d PDU A 1
C6D C 0.4166(6) 0.8851(5) 0.5192(7) 0.088(7) Uiso 0.50 1 d PDU A 1
H6D H 0.4277 0.8719 0.5393 0.106 Uiso 0.50 1 calc PR A 1
C7D C 0.4066(8) 0.9130(6) 0.5335(8) 0.091(9) Uiso 0.50 1 d PDU A 1
H7D H 0.4089 0.9176 0.5650 0.110 Uiso 0.50 1 calc PR A 1
C8D C 0.3927(6) 0.9367(5) 0.5050(7) 0.081(7) Uiso 0.50 1 d PDU A 1
C9D C 0.3834(7) 0.9646(5) 0.5185(8) 0.100(8) Uiso 0.50 1 d PDU A 1
H9D H 0.3857 0.9699 0.5497 0.120 Uiso 0.50 1 calc PR A 1
C10D C 0.3706(7) 0.9865(5) 0.4892(8) 0.077(8) Uiso 0.50 1 d PDU A 1
H10D H 0.3659 1.0073 0.4977 0.093 Uiso 0.50 1 calc PR A 1
C11D C 0.3654(5) 0.9741(5) 0.4454(7) 0.076(6) Uiso 0.50 1 d PDU A 1
H11D H 0.3550 0.9872 0.4242 0.091 Uiso 0.50 1 calc PR A 1
N12D N 0.3734(5) 0.9466(4) 0.4309(6) 0.071(5) Uiso 0.50 1 d PDU A 1
C13D C 0.3869(5) 0.9263(4) 0.4603(6) 0.064(6) Uiso 0.50 1 d PDU A 1
C14D C 0.3962(5) 0.8964(5) 0.4435(6) 0.070(6) Uiso 0.50 1 d PDU A 1
N1D' N 0.3894(4) 0.9023(4) 0.3970(4) 0.046(4) Uiso 0.50 1 d PDU A 2
C2D' C 0.3975(6) 0.8736(5) 0.3873(7) 0.064(7) Uiso 0.50 1 d PDU A 2
H2D' H 0.3934 0.8661 0.3575 0.077 Uiso 0.50 1 calc PR A 2
C3D' C 0.4121(5) 0.8533(5) 0.4186(6) 0.060(6) Uiso 0.50 1 d PDU A 2
H3D' H 0.4189 0.8331 0.4097 0.072 Uiso 0.50 1 calc PR A 2
C4D' C 0.4161(5) 0.8635(5) 0.4617(6) 0.053(5) Uiso 0.50 1 d PDU A 2
H4D' H 0.4257 0.8502 0.4834 0.064 Uiso 0.50 1 calc PR A 2
C5D' C 0.4065(5) 0.8937(4) 0.4751(5) 0.059(5) Uiso 0.50 1 d PDU A 2
C6D' C 0.4090(7) 0.9050(6) 0.5207(7) 0.082(8) Uiso 0.50 1 d PDU A 2
H6D' H 0.4175 0.8926 0.5444 0.099 Uiso 0.50 1 calc PR A 2
C7D' C 0.3986(6) 0.9340(5) 0.5287(7) 0.088(7) Uiso 0.50 1 d PDU A 2
H7D' H 0.4001 0.9418 0.5588 0.105 Uiso 0.50 1 calc PR A 2
C8D' C 0.3852(6) 0.9543(5) 0.4944(6) 0.082(7) Uiso 0.50 1 d PDU A 2
C9D' C 0.3743(7) 0.9824(5) 0.5030(8) 0.080(8) Uiso 0.50 1 d PDU A 2
H9D' H 0.3751 0.9902 0.5332 0.096 Uiso 0.50 1 calc PR A 2
C10' C 0.3618(5) 1.0008(5) 0.4690(6) 0.069(6) Uiso 0.50 1 d PDU A 2
H10' H 0.3540 1.0210 0.4751 0.083 Uiso 0.50 1 calc PR A 2
C11' C 0.3613(5) 0.9880(4) 0.4248(6) 0.061(5) Uiso 0.50 1 d PDU A 2
H11' H 0.3535 1.0005 0.4007 0.074 Uiso 0.50 1 calc PR A 2
N12' N 0.3710(4) 0.9599(3) 0.4150(5) 0.056(4) Uiso 0.50 1 d PDU A 2
C13' C 0.3829(5) 0.9427(4) 0.4502(5) 0.061(6) Uiso 0.50 1 d PDU A 2
C14' C 0.3930(5) 0.9117(4) 0.4405(5) 0.055(5) Uiso 0.50 1 d PDU A 2
O1W O 0.2964(4) 0.9313(4) 0.4496(6) 0.080(5) Uiso 0.50 1 d PU B 1
O2W O 0.1693(3) 0.9349(3) 0.2833(5) 0.059(4) Uiso 0.50 1 d PU C 1
O3W O 0.0335(4) 0.8018(4) 0.0699(7) 0.097(5) Uiso 0.50 1 d PU D 1
O4W O 0.1165(5) 0.9803(5) 0.3683(7) 0.094(6) Uiso 0.50 1 d PU E 1
O5W O 0.1359(12) 0.7869(11) -0.0404(15) 0.187(9) Uiso 0.50 1 d PU F 1
O6W O 0.0450(5) 0.7774(5) 0.1546(8) 0.123(7) Uiso 0.50 1 d PU G 1
O7W O 0.1750(4) 0.7383(4) -0.0522(6) 0.087(5) Uiso 0.50 1 d PU H 1
O8W O 0.0697(5) 0.8493(5) 0.0256(8) 0.103(8) Uiso 0.50 1 d PU I 1
O9W O 0.1276(4) 0.8177(3) 0.0359(5) 0.052(4) Uiso 0.50 1 d PU J 1
O10W O 0.1447(15) 0.9941(15) 0.2863(19) 0.343(16) Uiso 0.50 1 d P K 1
O11W O 0.1418(8) 0.7042(9) -0.1068(11) 0.163(13) Uiso 0.50 1 d PU L 1
O12W O 0.2527(5) 1.0328(5) 0.2374(7) 0.101(6) Uiso 0.50 1 d P M 1
O13W O 0.2282(4) 0.7138(3) 0.0053(5) 0.062(4) Uiso 0.50 1 d PU N 1
O14W O 0.0970(5) 0.9953(5) 0.2739(6) 0.106(6) Uiso 0.50 1 d P . 1
O15W O 0.0754(13) 0.7859(13) 0.2928(18) 0.301(17) Uiso 0.50 1 d PU O 1
O16W O 0.0767(12) 0.8663(11) -0.0768(16) 0.267(19) Uiso 0.50 1 d P P 1
O17W O 0.0447(7) 0.7535(7) 0.0068(12) 0.158(10) Uiso 0.50 1 d P Q 1
O18W O 0.0914(12) 0.7528(13) -0.0655(17) 0.256(14) Uiso 0.50 1 d PU R 1
O19W O 0.1490(6) 0.8523(6) -0.0952(8) 0.135(8) Uiso 0.50 1 d PU S 1
O20W O 0.3522(4) 1.0756(4) 0.4001(6) 0.083(5) Uiso 0.50 1 d PU T 1
O21W O 0.2159(8) 0.9313(7) 0.3486(12) 0.137(6) Uiso 0.50 1 d PU U 1
O22W O -0.0129(8) 0.8861(7) -0.0671(10) 0.168(10) Uiso 0.50 1 d PU V 1
O23W O 0.2715(9) 1.0639(10) 0.2930(14) 0.224(15) Uiso 0.50 1 d PU W 1
O24W O 0.2292(9) 1.0055(9) 0.3829(16) 0.248(18) Uiso 0.50 1 d P X 1
O25W O 0.045(3) 0.755(3) 0.300(3) 0.58(6) Uiso 0.50 1 d PU O 1
O26W O 0.1940(11) 0.9911(11) 0.2894(15) 0.253(18) Uiso 0.50 1 d P Y 1
O27W O 0.2429(6) 1.0208(6) 0.3214(9) 0.144(8) Uiso 0.50 1 d PU Z 1
O28W O 0.1132(6) 0.9251(6) 0.3453(8) 0.122(7) Uiso 0.50 1 d P A 1
O1W' O 0.3007(5) 0.9441(6) 0.4362(8) 0.105(7) Uiso 0.50 1 d PU B 2
O2W' O 0.1831(10) 0.9440(10) 0.2671(14) 0.222(17) Uiso 0.50 1 d PU C 2
O3W' O 0.0409(6) 0.8010(5) 0.1013(9) 0.127(7) Uiso 0.50 1 d PU D 2
O4W' O 0.1266(6) 0.9907(6) 0.3603(9) 0.123(9) Uiso 0.50 1 d PU E 2
O5W' O 0.1383(12) 0.7918(11) -0.0562(15) 0.187(9) Uiso 0.50 1 d PU F 2
O6W' O 0.0473(6) 0.7801(6) 0.1899(9) 0.134(8) Uiso 0.50 1 d PU G 2
O7W' O 0.1723(8) 0.7584(9) -0.0263(12) 0.197(13) Uiso 0.50 1 d PU H 2
O8W' O 0.0736(4) 0.8428(4) 0.0428(7) 0.077(6) Uiso 0.50 1 d PU I 2
O9W' O 0.1387(7) 0.8110(7) 0.0256(10) 0.144(11) Uiso 0.50 1 d PU J 2
O10' O 0.1645(8) 0.9145(8) 0.3750 0.343(16) Uiso 1 2 d S K 2
O11' O 0.1386(8) 0.6872(9) -0.1047(11) 0.162(12) Uiso 0.50 1 d PU L 2
O12' O 0.2247(17) 0.9966(17) 0.458(2) 0.37(3) Uiso 0.50 1 d P M 2
O13' O 0.2131(5) 0.7142(5) 0.0072(7) 0.095(7) Uiso 0.50 1 d PU N 2
O14' O 0.0000 0.7500 -0.1250 0.43(8) Uiso 0.50 4 d SP O 2
O15' O 0.0351(13) 0.7993(13) -0.0949(16) 0.301(17) Uiso 0.50 1 d P P 2
O16' O 0.0445(8) 0.8469(8) -0.0488(11) 0.186(12) Uiso 0.50 1 d P Q 2
O17' O 0.0361(12) 0.7545(12) 0.0341(17) 0.26(2) Uiso 0.50 1 d P R 2
O18' O 0.0760(12) 0.7644(12) -0.0544(18) 0.256(14) Uiso 0.50 1 d PU S 2
O19' O 0.1178(10) 0.8508(9) -0.0824(14) 0.227(15) Uiso 0.50 1 d PU T 2
O20' O 0.3425(4) 1.0566(4) 0.4163(6) 0.085(5) Uiso 0.50 1 d PU U 2
O21' O 0.2108(8) 0.9210(7) 0.3454(12) 0.137(6) Uiso 0.50 1 d PU V 2
O22' O 0.0120(5) 0.8895(5) -0.0704(7) 0.107(6) Uiso 0.50 1 d PU W 2
O23' O 0.2623(7) 1.0461(8) 0.3281(11) 0.169(10) Uiso 0.50 1 d PU X 2
O24' O 0.1954(16) 0.9883(16) 0.354(2) 0.37(3) Uiso 0.50 1 d P Y 2
O25' O 0.0568(10) 0.8303(10) 0.3260(14) 0.239(17) Uiso 0.50 1 d PU Z 2
O26' O 0.2275(6) 1.0171(6) 0.2868(9) 0.136(8) Uiso 0.50 1 d PU A 2
O27' O 0.1306(8) 0.9002(9) 0.3361(12) 0.196(13) Uiso 0.50 1 d P B 2
O28' O 0.0829(9) 0.9309(8) 0.3383(13) 0.206(14) Uiso 0.50 1 d P C 2

loop_
_atom_site_aniso_label
_atom_site_aniso_U_11
_atom_site_aniso_U_22
_atom_site_aniso_U_33
_atom_site_aniso_U_23
_atom_site_aniso_U_13
_atom_site_aniso_U_12
Ni1 0.0691(10) 0.0695(10) 0.0552(8) -0.0114(7) -0.0252(7) 0.0208(7)
Ni2 0.0652(10) 0.0910(12) 0.0975(13) -0.0473(10) -0.0253(8) 0.0179(8)
P1 0.098(2) 0.0606(19) 0.0638(19) -0.0096(15) -0.0330(17) 0.0133(17)
O11 0.076(5) 0.056(4) 0.062(4) -0.004(3) -0.018(4) 0.015(4)
O12 0.087(6) 0.046(4) 0.121(7) 0.008(4) -0.072(6) 0.006(4)
O13 0.084(5) 0.055(4) 0.067(5) -0.014(3) -0.032(4) 0.015(4)
O14 0.132(7) 0.064(5) 0.068(5) -0.003(4) -0.030(5) -0.007(5)
P2 0.072(2) 0.080(2) 0.112(3) -0.027(2) -0.036(2) 0.0286(18)
O21 0.071(5) 0.071(5) 0.090(6) -0.025(4) -0.033(4) 0.021(4)
O22 0.062(5) 0.104(6) 0.121(7) -0.056(6) -0.032(5) 0.023(5)
O23 0.081(6) 0.067(6) 0.226(12) -0.026(7) -0.058(7) 0.025(5)
N1A 0.059(5) 0.068(6) 0.059(6) -0.005(5) -0.004(4) 0.008(4)
C2A 0.067(7) 0.072(8) 0.063(7) 0.003(6) -0.009(6) 0.009(6)
C3A 0.080(8) 0.072(8) 0.088(9) -0.006(7) 0.003(7) 0.024(7)
C4A 0.066(8) 0.060(8) 0.121(11) 0.004(8) -0.011(8) 0.012(6)
C5A 0.054(7) 0.066(7) 0.081(8) 0.013(6) -0.008(6) 0.005(5)
C6A 0.056(7) 0.101(10) 0.091(9) 0.034(8) -0.014(7) 0.018(7)
C7A 0.085(9) 0.107(11) 0.070(8) 0.020(8) -0.011(7) 0.006(8)
C8A 0.059(7) 0.102(10) 0.061(8) 0.002(7) -0.014(6) 0.004(7)
C9A 0.066(8) 0.130(12) 0.063(8) 0.002(8) -0.024(6) 0.000(8)
C10A 0.078(9) 0.127(12) 0.071(9) -0.032(8) -0.016(7) 0.010(9)
C11A 0.081(9) 0.108(10) 0.068(8) -0.025(7) -0.036(7) 0.025(7)
N12A 0.068(6) 0.087(7) 0.054(5) -0.013(5) -0.025(4) 0.021(5)
C13A 0.052(6) 0.086(8) 0.062(7) 0.019(6) -0.013(5) 0.005(6)
C14A 0.054(6) 0.067(7) 0.055(7) -0.003(5) -0.013(5) 0.009(5)
N1B 0.064(6) 0.060(5) 0.061(6) -0.008(4) -0.023(5) 0.011(5)
C2B 0.089(8) 0.062(7) 0.048(7) -0.001(5) -0.014(6) 0.008(6)
C3B 0.104(10) 0.085(9) 0.057(7) -0.002(6) -0.032(7) -0.014(8)
C4B 0.124(12) 0.076(9) 0.061(8) -0.009(7) -0.044(8) 0.020(8)
C5B 0.081(8) 0.072(8) 0.063(8) -0.003(6) -0.030(7) 0.020(7)
C6B 0.080(9) 0.082(9) 0.081(9) -0.012(7) -0.039(8) 0.021(7)
C7B 0.061(7) 0.095(9) 0.075(9) -0.005(7) -0.013(7) 0.007(6)
C8B 0.065(8) 0.108(10) 0.074(9) -0.006(7) -0.017(7) 0.027(8)
C9B 0.060(8) 0.139(13) 0.111(12) -0.023(10) -0.023(8) 0.010(8)
C10B 0.064(9) 0.156(14) 0.080(10) -0.001(9) -0.003(7) 0.009(9)
C11B 0.080(10) 0.123(11) 0.056(8) -0.009(7) -0.020(7) 0.032(8)
N12B 0.070(6) 0.086(7) 0.057(6) -0.010(5) -0.027(5) 0.022(5)
C13B 0.065(8) 0.079(8) 0.067(8) -0.009(6) -0.020(6) 0.022(6)
C14B 0.074(8) 0.071(7) 0.055(7) -0.011(6) -0.025(6) 0.025(6)
N1C 0.092(9) 0.069(7) 0.191(14) -0.065(8) -0.049(9) 0.020(7)
C2C 0.091(12) 0.072(11) 0.36(3) -0.076(14) -0.098(16) 0.035(9)
C3C 0.142(18) 0.081(13) 0.43(4) -0.116(19) -0.14(2) 0.055(13)
C4C 0.167(19) 0.081(12) 0.22(2) -0.066(13) -0.102(18) 0.064(14)
C5C 0.125(14) 0.091(12) 0.117(13) -0.059(10) -0.030(11) 0.023(11)
C6C 0.173(18) 0.123(14) 0.048(8) -0.032(8) -0.036(10) 0.058(15)
C7C 0.157(16) 0.107(12) 0.037(7) -0.006(7) 0.001(8) -0.012(11)
C8C 0.116(12) 0.108(11) 0.038(7) -0.018(7) -0.008(7) 0.011(10)
C9C 0.095(10) 0.113(11) 0.049(7) -0.006(7) 0.009(7) 0.002(9)
C10C 0.081(9) 0.114(11) 0.060(8) -0.014(8) -0.007(7) 0.016(8)
C11C 0.068(8) 0.094(9) 0.057(7) -0.018(6) -0.004(6) 0.005(7)
N12C 0.069(7) 0.089(8) 0.063(6) -0.034(5) -0.018(5) 0.008(6)
C13C 0.114(12) 0.079(9) 0.052(7) -0.039(7) -0.029(7) 0.024(9)
C14C 0.121(13) 0.082(11) 0.104(11) -0.058(9) -0.048(10) 0.049(10)

loop_
_atom_type_symbol
_atom_type_description
_atom_type_scat_dispersion_real
_atom_type_scat_dispersion_imag
_atom_type_scat_source
C C 0.0033 0.0016 'International Tables Vol C Tables 4.2.6.8 and 6.1.1.4'
N N 0.0061 0.0033 'International Tables Vol C Tables 4.2.6.8 and 6.1.1.4'
O O 0.0106 0.0060 'International Tables Vol C Tables 4.2.6.8 and 6.1.1.4'
P P 0.1023 0.0942 'International Tables Vol C Tables 4.2.6.8 and 6.1.1.4'
Ni Ni 0.3393 1.1124 'International Tables Vol C Tables 4.2.6.8 and 6.1.1.4'
H H 0.0000 0.0000 'International Tables Vol C Tables 4.2.6.8 and 6.1.1.4'

loop_
_geom_angle_atom_site_label_1
_geom_angle_atom_site_label_2
_geom_angle_atom_site_label_3
_geom_angle
O21 Ni1 O11 93.7(3)
O21 Ni1 N12B 88.5(3)
O11 Ni1 N12B 170.3(3)
O21 Ni1 N1A 168.9(3)
O11 Ni1 N1A 87.1(3)
N12B Ni1 N1A 92.6(3)
O21 Ni1 N12A 90.0(3)
O11 Ni1 N12A 97.7(3)
N12B Ni1 N12A 91.7(4)
N1A Ni1 N12A 79.0(3)
O21 Ni1 N1B 97.9(3)
O11 Ni1 N1B 91.5(3)
N12B Ni1 N1B 78.8(4)
N1A Ni1 N1B 93.1(3)
N12A Ni1 N1B 167.4(4)
N1D' Ni2 O13 96.8(4)
N1D' Ni2 N1C 162.0(6)
O13 Ni2 N1C 97.1(4)
N1D' Ni2 N12' 83.9(6)
O13 Ni2 N12' 171.8(5)
N1C Ni2 N12' 80.7(6)
N1D' Ni2 O22 97.7(6)
O13 Ni2 O22 92.2(3)
N1C Ni2 O22 93.1(5)
N12' Ni2 O22 95.8(5)
N1D' Ni2 N12C 90.2(6)
O13 Ni2 N12C 85.3(3)
N1C Ni2 N12C 79.7(5)
N12' Ni2 N12C 86.5(5)
O22 Ni2 N12C 172.0(4)
N1D' Ni2 N12D 65.4(6)
O13 Ni2 N12D 162.0(5)
N1C Ni2 N12D 99.9(6)
N12' Ni2 N12D 19.3(4)
O22 Ni2 N12D 92.5(6)
N12C Ni2 N12D 92.1(6)
N1D' Ni2 N1D 9.0(7)
O13 Ni2 N1D 90.4(4)
N1C Ni2 N1D 170.9(5)
N12' Ni2 N1D 91.1(6)
O22 Ni2 N1D 91.6(6)
N12C Ni2 N1D 96.0(6)
N12D Ni2 N1D 72.2(6)
O14 P1 O11 113.1(4)
O14 P1 O13 112.8(5)
O11 P1 O13 112.0(4)
O14 P1 O12 106.0(5)
O11 P1 O12 105.8(4)
O13 P1 O12 106.5(4)
P1 O11 Ni1 131.1(4)
P2 O12 P1 124.8(5)
P1 O13 Ni2 126.0(5)
O23 P2 O22 113.5(5)
O23 P2 O21 112.4(5)
O22 P2 O21 114.7(5)
O23 P2 O12 105.2(6)
O22 P2 O12 105.0(5)
O21 P2 O12 105.0(4)
P2 O21 Ni1 126.2(5)
P2 O22 Ni2 133.0(6)
C2A N1A C14A 116.9(8)
C2A N1A Ni1 129.6(7)
C14A N1A Ni1 113.5(6)
N1A C2A C3A 123.1(10)
C4A C3A C2A 119.1(11)
C3A C4A C5A 120.3(10)
C14A C5A C4A 115.9(9)
C14A C5A C6A 120.5(11)
C4A C5A C6A 123.6(10)
C7A C6A C5A 120.8(11)
C6A C7A C8A 121.9(11)
C9A C8A C13A 118.3(11)
C9A C8A C7A 124.5(11)
C13A C8A C7A 117.2(11)
C8A C9A C10A 121.6(11)
C9A C10A C11A 116.9(11)
N12A C11A C10A 123.2(11)
C11A N12A C13A 118.2(9)
C11A N12A Ni1 128.3(7)
C13A N12A Ni1 113.4(7)
N12A C13A C8A 121.8(10)
N12A C13A C14A 116.7(8)
C8A C13A C14A 121.5(10)
N1A C14A C5A 124.7(9)
N1A C14A C13A 117.3(8)
C5A C14A C13A 118.0(9)
C2B N1B C14B 119.4(9)
C2B N1B Ni1 127.9(8)
C14B N1B Ni1 112.6(7)
N1B C2B C3B 122.1(12)
C4B C3B C2B 118.4(13)
C3B C4B C5B 121.5(11)
C4B C5B C14B 115.7(13)
C4B C5B C6B 125.2(11)
C14B C5B C6B 119.1(12)
C7B C6B C5B 122.5(11)
C6B C7B C8B 119.5(12)
C13B C8B C9B 115.7(12)
C13B C8B C7B 120.6(13)
C9B C8B C7B 123.7(13)
C10B C9B C8B 121.9(14)
C9B C10B C11B 117.4(14)
N12B C11B C10B 124.3(12)
C11B N12B C13B 116.6(11)
C11B N12B Ni1 129.7(8)
C13B N12B Ni1 113.7(8)
N12B C13B C8B 123.9(12)
N12B C13B C14B 115.9(11)
C8B C13B C14B 120.1(11)
N1B C14B C5B 122.9(12)
N1B C14B C13B 119.0(10)
C5B C14B C13B 118.1(12)
C2C N1C C14C 118.4(15)
C2C N1C Ni2 128.2(14)
C14C N1C Ni2 113.2(9)
N1C C2C C3C 124(2)
C4C C3C C2C 118.6(18)
C3C C4C C5C 120.3(19)
C6C C5C C14C 117.9(17)
C6C C5C C4C 124(2)
C14C C5C C4C 118(2)
C7C C6C C5C 123.5(18)
C6C C7C C8C 121.6(17)
C9C C8C C13C 116.6(14)
C9C C8C C7C 128.1(17)
C13C C8C C7C 115.3(15)
C10C C9C C8C 121.0(14)
C9C C10C C11C 119.3(13)
N12C C11C C10C 121.9(13)
C11C N12C C13C 118.5(12)
C11C N12C Ni2 129.1(10)
C13C N12C Ni2 112.3(9)
N12C C13C C14C 116.2(15)
N12C C13C C8C 122.5(12)
C14C C13C C8C 121.3(15)
N1C C14C C5C 121.2(15)
N1C C14C C13C 118.5(15)
C5C C14C C13C 120.3(18)
C2D N1D C14D 119.0(17)
C2D N1D Ni2 125.0(12)
C14D N1D Ni2 114.5(13)
N1D C2D C3D 122.3(18)
C4D C3D C2D 117.2(19)
C3D C4D C5D 122.9(17)
C14D C5D C4D 114.3(14)
C14D C5D C6D 118.5(17)
C4D C5D C6D 127.1(17)
C7D C6D C5D 120.1(19)
C6D C7D C8D 125(2)
C9D C8D C13D 121.0(18)
C9D C8D C7D 125.9(18)
C13D C8D C7D 112.9(17)
C8D C9D C10D 123.2(19)
C9D C10D C11D 111.9(19)
N12D C11D C10D 127(2)
C11D N12D C13D 119.4(16)
C11D N12D Ni2 123.8(15)
C13D N12D Ni2 116.4(11)
N12D C13D C8D 117.5(15)
N12D C13D C14D 118.5(14)
C8D C13D C14D 123.9(16)
N1D C14D C5D 123.8(16)
N1D C14D C13D 117.1(15)
C5D C14D C13D 118.9(14)
C2D' N1D' C14' 117.0(15)
C2D' N1D' Ni2 127.5(11)
C14' N1D' Ni2 115.5(11)
N1D' C2D' C3D' 123.9(17)
C4D' C3D' C2D' 117.5(18)
C3D' C4D' C5D' 121.6(16)
C14' C5D' C4D' 115.0(14)
C14' C5D' C6D' 121.5(16)
C4D' C5D' C6D' 123.5(16)
C7D' C6D' C5D' 117.0(19)
C6D' C7D' C8D' 124.6(19)
C9D' C8D' C13' 118.6(18)
C9D' C8D' C7D' 123.9(17)
C13' C8D' C7D' 117.5(17)
C8D' C9D' C10' 121.5(19)
C9D' C10' C11' 116.6(18)
N12' C11' C10' 123.9(17)
C11' N12' C13' 116.7(14)
C11' N12' Ni2 135.9(13)
C13' N12' Ni2 107.4(10)
N12' C13' C8D' 122.6(15)
N12' C13' C14' 117.8(13)
C8D' C13' C14' 119.6(15)
N1D' C14' C5D' 124.8(15)
N1D' C14' C13' 115.4(14)
C5D' C14' C13' 119.7(13)

loop_
_geom_bond_atom_site_label_1
_geom_bond_atom_site_label_2
_geom_bond_distance
_geom_bond_site_symmetry_2
Ni1 O21 2.039(7) .
Ni1 O11 2.050(8) .
Ni1 N12B 2.096(11) .
Ni1 N1A 2.100(8) .
Ni1 N12A 2.107(8) .
Ni1 N1B 2.127(8) .
Ni2 N1D' 1.885(15) .
Ni2 O13 2.040(7) .
Ni2 N1C 2.054(13) .
Ni2 N12' 2.073(13) .
Ni2 O22 2.096(9) .
Ni2 N12C 2.110(10) .
Ni2 N12D 2.250(17) .
Ni2 N1D 2.326(19) .
P1 O14 1.493(8) .
P1 O11 1.526(8) .
P1 O13 1.535(8) .
P1 O12 1.667(9) .
O12 P2 1.569(10) .
P2 O23 1.496(9) .
P2 O22 1.515(8) .
P2 O21 1.521(9) .
N1A C2A 1.321(12) .
N1A C14A 1.358(11) .
C2A C3A 1.409(13) .
C3A C4A 1.357(15) .
C4A C5A 1.408(15) .
C5A C14A 1.400(13) .
C5A C6A 1.419(14) .
C6A C7A 1.335(16) .
C7A C8A 1.450(16) .
C8A C9A 1.346(16) .
C8A C13A 1.399(13) .
C9A C10A 1.373(17) .
C10A C11A 1.411(14) .
C11A N12A 1.311(12) .
N12A C13A 1.362(12) .
C13A C14A 1.441(14) .
N1B C2B 1.308(13) .
N1B C14B 1.324(14) .
C2B C3B 1.406(15) .
C3B C4B 1.338(18) .
C4B C5B 1.393(18) .
C5B C14B 1.413(15) .
C5B C6B 1.435(18) .
C6B C7B 1.327(17) .
C7B C8B 1.433(17) .
C8B C13B 1.384(18) .
C8B C9B 1.400(19) .
C9B C10B 1.362(18) .
C10B C11B 1.376(19) .
C11B N12B 1.334(15) .
N12B C13B 1.365(14) .
C13B C14B 1.442(16) .
N1C C2C 1.333(18) .
N1C C14C 1.36(2) .
C2C C3C 1.39(3) .
C3C C4C 1.34(3) .
C4C C5C 1.41(2) .
C5C C6C 1.38(2) .
C5C C14C 1.41(2) .
C6C C7C 1.35(2) .
C7C C8C 1.45(2) .
C8C C9C 1.377(19) .
C8C C13C 1.436(19) .
C9C C10C 1.385(18) .
C10C C11C 1.398(18) .
C11C N12C 1.346(14) .
N12C C13C 1.364(16) .
C13C C14C 1.417(18) .
N1D C2D 1.315(19) .
N1D C14D 1.352(15) .
C2D C3D 1.419(18) .
C3D C4D 1.359(19) .
C4D C5D 1.41(2) .
C5D C14D 1.408(18) .
C5D C6D 1.429(18) .
C6D C7D 1.34(2) .
C7D C8D 1.45(2) .
C8D C9D 1.32(2) .
C8D C13D 1.410(18) .
C9D C10D 1.39(2) .
C10D C11D 1.412(19) .
C11D N12D 1.302(17) .
N12D C13D 1.357(18) .
C13D C14D 1.431(18) .
N1D' C2D' 1.313(19) .
N1D' C14' 1.350(15) .
C2D' C3D' 1.417(17) .
C3D' C4D' 1.350(18) .
C4D' C5D' 1.42(2) .
C5D' C14' 1.403(17) .
C5D' C6D' 1.429(19) .
C6D' C7D' 1.34(2) .
C7D' C8D' 1.45(2) .
C8D' C9D' 1.32(2) .
C8D' C13' 1.396(17) .
C9D' C10' 1.38(2) .
C10' C11' 1.410(18) .
C11' N12' 1.310(16) .
N12' C13' 1.370(18) .
C13' C14' 1.430(18) .
O14W O14W 1.46(4) 6_575
O15W O25W 1.89(11) .
O24W O24W 1.67(7) 7_455
